data_7008166
loop_
_publ_author_name
'Ghiladi, Morten'
'Larsen, Frank B.'
'McKenzie, Christine J.'
'Sotofte, Inger'
'Tuchagues, Jean-Pierre'

_publ_section_title
;
 2:2 Fe(III):ligand and "adamantane core" 4:2 Fe(III):ligand (hydr)oxo
 complexes of an acyclic ditopic ligand.
;
_journal_issue 9
_journal_name_full 'Dalton transactions (Cambridge, England : 2003)'
_journal_page_first 1687
_journal_page_last 1692
_journal_paper_doi 10.1039/b418430k
_journal_year 2005
_chemical_formula_moiety
;
C72 H80 Fe4 N12 O6, 4(Cl O4), 4(C H4 O)
;
_chemical_formula_sum 'C76 H96 Cl4 Fe4 N12 O26'
_chemical_formula_weight 1958.85
_chemical_name_systematic
;
?
;
_space_group_IT_number 15
_symmetry_cell_setting monoclinic
_symmetry_space_group_name_Hall '-C 2yc'
_symmetry_space_group_name_H-M 'C 1 2/c 1'
_atom_sites_solution_hydrogens geom
_atom_sites_solution_primary direct
_atom_sites_solution_secondary difmap
_audit_creation_method SHELXL-97
_cell_angle_alpha 90.00
_cell_angle_beta 93.457(6)
_cell_angle_gamma 90.00
_cell_formula_units_Z 4
_cell_length_a 15.991(5)
_cell_length_b 25.140(7)
_cell_length_c 20.922(6)
_cell_measurement_reflns_used 11279
_cell_measurement_temperature 293(2)
_cell_measurement_theta_max 23.07
_cell_measurement_theta_min 2.41
_cell_volume 8396(4)
_computing_cell_refinement 'SAINT (Siemens, 1995)'
_computing_data_collection 'SMART (Siemens, 1995)'
_computing_data_reduction 'SAINT (Siemens, 1995)'
_computing_molecular_graphics 'X-Seed (L- J- Barbour)'
_computing_publication_material 'WinGX (Farrugia, 1999)'
_computing_structure_refinement 'SHELXL-97 (Sheldrick, 1997)'
_computing_structure_solution 'SHELXL-97 (Sheldrick, 1997)'
_diffrn_ambient_temperature 293(2)
_diffrn_measured_fraction_theta_full 0.985
_diffrn_measured_fraction_theta_max 0.985
_diffrn_measurement_device 'Siemens SMART CCD diffractometer'
_diffrn_measurement_method
;
\w rotation scans with narrow
frames
;
_diffrn_radiation_monochromator graphite
_diffrn_radiation_source 'fine-focus sealed tube'
_diffrn_radiation_type MoK\a
_diffrn_radiation_wavelength 0.71073
_diffrn_reflns_av_R_equivalents 0.1422
_diffrn_reflns_av_sigmaI/netI 0.0749
_diffrn_reflns_limit_h_max 17
_diffrn_reflns_limit_h_min -16
_diffrn_reflns_limit_k_max 28
_diffrn_reflns_limit_k_min -26
_diffrn_reflns_limit_l_max 23
_diffrn_reflns_limit_l_min -23
_diffrn_reflns_number 35889
_diffrn_reflns_theta_full 23.46
_diffrn_reflns_theta_max 23.46
_diffrn_reflns_theta_min 3.51
_exptl_absorpt_coefficient_mu 0.890
_exptl_absorpt_correction_T_max 0.8973
_exptl_absorpt_correction_T_min 0.8323
_exptl_absorpt_correction_type integration
_exptl_absorpt_process_details 'XPREP 1995'
_exptl_crystal_colour Red
_exptl_crystal_density_diffrn 1.550
_exptl_crystal_density_method 'not measured'
_exptl_crystal_description Block
_exptl_crystal_F_000 4064
_exptl_crystal_size_max 0.27
_exptl_crystal_size_mid 0.16
_exptl_crystal_size_min 0.14
_refine_diff_density_max 0.854
_refine_diff_density_min -0.733
_refine_diff_density_rms 0.104
_refine_ls_extinction_method none
_refine_ls_goodness_of_fit_ref 1.082
_refine_ls_hydrogen_treatment mixed
_refine_ls_matrix_type full
_refine_ls_number_parameters 501
_refine_ls_number_reflns 6098
_refine_ls_number_restraints 42
_refine_ls_restrained_S_all 1.083
_refine_ls_R_factor_all 0.1152
_refine_ls_R_factor_gt 0.0904
_refine_ls_shift/su_max 0.001
_refine_ls_shift/su_mean 0.000
_refine_ls_structure_factor_coef Fsqd
_refine_ls_weighting_details 'calc w=1/[\s^2^(Fo^2^)+(0.0908P)^2^+96.9920P] where P=(Fo^2^+2Fc^2^)/3'
_refine_ls_weighting_scheme calc
_refine_ls_wR_factor_gt 0.2234
_refine_ls_wR_factor_ref 0.2360
_reflns_number_gt 4598
_reflns_number_total 6098
_reflns_threshold_expression >2sigma(I)
_cod_data_source_file b418430k.txt
_cod_data_source_block frank2m
_cod_depositor_comments
;
The following automatic conversions were performed:
'_symmetry_cell_setting' value 'Monoclinic' changed to 'monoclinic'
according to '/home/saulius/struct/CIF-dictionaries/cif_core.dic'
dictionary named 'cif_core.dic' version 2.4.1 from 2010-06-29.

Automatic conversion script
Id: cif_fix_enum 1527 2010-12-29 10:47:43Z saulius 
;
_cod_original_cell_volume 8395(4)
_cod_original_sg_symbol_H-M C2/c
_cod_database_code 7008166

loop_
_symmetry_equiv_pos_as_xyz
'x, y, z'
'-x, y, -z+1/2'
'x+1/2, y+1/2, z'
'-x+1/2, y+1/2, -z+1/2'
'-x, -y, -z'
'x, -y, z-1/2'
'-x+1/2, -y+1/2, -z'
'x+1/2, -y+1/2, z-1/2'

loop_
_atom_site_label
_atom_site_type_symbol
_atom_site_fract_x
_atom_site_fract_y
_atom_site_fract_z
_atom_site_U_iso_or_equiv
_atom_site_adp_type
_atom_site_occupancy
_atom_site_symmetry_multiplicity
_atom_site_calc_flag
_atom_site_refinement_flags
_atom_site_disorder_assembly
_atom_site_disorder_group
O10 O 0.2800(5) 0.3184(5) 0.1292(4) 0.124(4) Uani 1 1 d . . .
O11 O 0.3820(8) 0.3317(7) 0.0576(5) 0.183(6) Uani 1 1 d . . .
O12 O 0.4182(10) 0.2940(7) 0.1476(9) 0.237(8) Uani 1 1 d . . .
O13 O 0.3843(10) 0.3764(5) 0.1498(7) 0.213(8) Uani 1 1 d . . .
Cl1 Cl 0.36411(18) 0.33090(13) 0.11978(14) 0.0822(8) Uani 1 1 d . . .
O21 O 0.3164(14) 0.0582(7) 0.4868(10) 0.177(4) Uiso 0.50 1 d PD A 1
O22 O 0.1956(6) 0.1032(9) 0.4546(11) 0.177(4) Uiso 0.50 1 d PD A 1
O23 O 0.3050(14) 0.0995(10) 0.3891(6) 0.177(4) Uiso 0.50 1 d PD A 1
O24 O 0.3148(14) 0.1495(6) 0.4803(11) 0.177(4) Uiso 0.50 1 d PD A 1
Cl2 Cl 0.2821(4) 0.1017(3) 0.4528(3) 0.0806(16) Uiso 0.50 1 d PD A 1
O31 O 0.2778(13) 0.0864(9) 0.4071(9) 0.177(4) Uiso 0.50 1 d PD B 2
O32 O 0.3904(11) 0.0873(8) 0.4816(10) 0.177(4) Uiso 0.50 1 d PD B 2
O33 O 0.3550(13) 0.1619(6) 0.4255(11) 0.177(4) Uiso 0.50 1 d PD B 2
O34 O 0.2668(13) 0.1321(9) 0.4998(9) 0.177(4) Uiso 0.50 1 d PD B 2
Cl3 Cl 0.3239(4) 0.1164(2) 0.4551(3) 0.0721(15) Uiso 0.50 1 d PD B 2
C1 C 0.5187(6) 0.8232(3) 0.0338(4) 0.056(2) Uani 1 1 d . . .
H1 H 0.4655 0.8112 0.0426 0.067 Uiso 1 1 calc R . .
C2 C 0.5570(7) 0.8010(4) -0.0171(4) 0.066(3) Uani 1 1 d . . .
H2 H 0.5302 0.7748 -0.0420 0.080 Uiso 1 1 calc R . .
C3 C 0.6344(7) 0.8181(4) -0.0300(4) 0.070(3) Uani 1 1 d . . .
H3 H 0.6624 0.8024 -0.0628 0.084 Uiso 1 1 calc R . .
C4 C 0.6711(6) 0.8583(4) 0.0052(4) 0.056(2) Uani 1 1 d . . .
H4 H 0.7232 0.8715 -0.0045 0.067 Uiso 1 1 calc R . .
C5 C 0.6291(5) 0.8796(3) 0.0560(3) 0.0407(19) Uani 1 1 d . . .
C6 C 0.6650(5) 0.9237(3) 0.0981(4) 0.046(2) Uani 1 1 d . . .
H6A H 0.7075 0.9094 0.1284 0.055 Uiso 1 1 calc R . .
H6B H 0.6910 0.9502 0.0721 0.055 Uiso 1 1 calc R . .
C7 C 0.3448(6) 0.9386(4) 0.1347(4) 0.062(3) Uani 1 1 d . . .
H7 H 0.3224 0.9073 0.1499 0.074 Uiso 1 1 calc R . .
C8 C 0.2922(7) 0.9817(6) 0.1228(6) 0.096(4) Uani 1 1 d . . .
H8 H 0.2354 0.9793 0.1298 0.115 Uiso 1 1 calc R . .
C9 C 0.3240(8) 1.0269(5) 0.1011(6) 0.095(4) Uani 1 1 d . . .
H9 H 0.2892 1.0559 0.0923 0.114 Uiso 1 1 calc R . .
C10 C 0.4089(7) 1.0305(4) 0.0917(4) 0.064(3) Uani 1 1 d . . .
H10 H 0.4320 1.0621 0.0777 0.077 Uiso 1 1 calc R . .
C11 C 0.4576(6) 0.9865(3) 0.1033(3) 0.048(2) Uani 1 1 d . . .
C12 C 0.5470(5) 0.9844(3) 0.0896(4) 0.047(2) Uani 1 1 d . . .
H12A H 0.5703 1.0199 0.0931 0.056 Uiso 1 1 calc R . .
H12B H 0.5516 0.9724 0.0459 0.056 Uiso 1 1 calc R . .
C13 C 0.6327(5) 0.9770(3) 0.1909(3) 0.0417(19) Uani 1 1 d . . .
H13A H 0.6749 1.0021 0.1785 0.050 Uiso 1 1 calc R . .
H13B H 0.6593 0.9516 0.2205 0.050 Uiso 1 1 calc R . .
C14 C 0.5643(5) 1.0062(3) 0.2231(3) 0.0384(18) Uani 1 1 d . . .
C15 C 0.5000 0.9786(4) 0.2500 0.039(3) Uani 1 2 d S . .
C16 C 0.5626(5) 1.0615(3) 0.2234(3) 0.0435(19) Uani 1 1 d . . .
H16 H 0.6057 1.0797 0.2048 0.052 Uiso 1 1 calc R . .
C17 C 0.5000 1.0911(4) 0.2500 0.041(3) Uani 1 2 d S . .
C18 C 0.5000 1.1515(4) 0.2500 0.048(3) Uani 1 2 d SD . .
C19 C 0.5861(11) 1.1684(11) 0.2804(13) 0.117(5) Uiso 0.50 1 d PD . .
H19A H 0.6278 1.1643 0.2496 0.176 Uiso 0.50 1 calc PR . .
H19B H 0.6003 1.1465 0.3170 0.176 Uiso 0.50 1 calc PR . .
H19C H 0.5839 1.2050 0.2934 0.176 Uiso 0.50 1 calc PR . .
C20 C 0.4349(14) 1.1785(11) 0.2891(12) 0.117(5) Uiso 0.50 1 d PD . .
H20A H 0.4578 1.2109 0.3072 0.176 Uiso 0.50 1 calc PR . .
H20B H 0.4199 1.1552 0.3228 0.176 Uiso 0.50 1 calc PR . .
H20C H 0.3861 1.1865 0.2618 0.176 Uiso 0.50 1 calc PR . .
C21 C 0.4953(18) 1.1725(11) 0.1816(8) 0.117(5) Uiso 0.50 1 d PD . .
H21A H 0.4873 1.1434 0.1523 0.176 Uiso 0.50 1 calc PR . .
H21B H 0.5465 1.1907 0.1737 0.176 Uiso 0.50 1 calc PR . .
H21C H 0.4491 1.1968 0.1758 0.176 Uiso 0.50 1 calc PR . .
C22 C 0.7938(6) 0.8432(5) 0.2860(5) 0.072(3) Uani 1 1 d . . .
H22 H 0.7809 0.8582 0.2460 0.086 Uiso 1 1 calc R . .
C23 C 0.8701(7) 0.8550(6) 0.3185(7) 0.101(4) Uani 1 1 d . . .
H23 H 0.9082 0.8766 0.2989 0.121 Uiso 1 1 calc R . .
C24 C 0.8899(9) 0.8361(9) 0.3772(7) 0.142(7) Uani 1 1 d . . .
H24 H 0.9391 0.8461 0.4000 0.170 Uiso 1 1 calc R . .
C25 C 0.8329(8) 0.8002(7) 0.4033(6) 0.113(5) Uani 1 1 d . . .
H25 H 0.8454 0.7841 0.4428 0.136 Uiso 1 1 calc R . .
C26 C 0.7598(6) 0.7898(5) 0.3695(5) 0.068(3) Uani 1 1 d . . .
C27 C 0.6955(7) 0.7526(4) 0.3922(4) 0.068(3) Uani 1 1 d . . .
H27A H 0.7224 0.7260 0.4200 0.082 Uiso 1 1 calc R . .
H27B H 0.6559 0.7721 0.4166 0.082 Uiso 1 1 calc R . .
C28 C 0.7085(6) 0.6898(4) 0.3054(5) 0.070(3) Uani 1 1 d . . .
H28A H 0.7057 0.6549 0.3248 0.084 Uiso 1 1 calc R . .
H28B H 0.7655 0.7027 0.3123 0.084 Uiso 1 1 calc R . .
C29 C 0.6877(6) 0.6850(4) 0.2349(5) 0.062(3) Uani 1 1 d . . .
C30 C 0.6951(7) 0.6388(4) 0.2008(6) 0.083(4) Uani 1 1 d . . .
H30 H 0.7136 0.6078 0.2213 0.099 Uiso 1 1 calc R . .
C31 C 0.6747(8) 0.6386(5) 0.1349(7) 0.093(4) Uani 1 1 d . . .
H31 H 0.6768 0.6073 0.1115 0.112 Uiso 1 1 calc R . .
C32 C 0.6516(7) 0.6849(5) 0.1056(5) 0.076(3) Uani 1 1 d . . .
H32 H 0.6405 0.6860 0.0614 0.091 Uiso 1 1 calc R . .
C33 C 0.6449(5) 0.7306(4) 0.1423(4) 0.054(2) Uani 1 1 d . . .
H33 H 0.6281 0.7621 0.1220 0.065 Uiso 1 1 calc R . .
C34 C 0.5748(6) 0.6965(4) 0.3575(5) 0.064(3) Uani 1 1 d . . .
H34A H 0.5916 0.6716 0.3914 0.077 Uiso 1 1 calc R . .
H34B H 0.5352 0.7213 0.3742 0.077 Uiso 1 1 calc R . .
C35 C 0.5342(6) 0.6672(3) 0.3027(5) 0.056(2) Uani 1 1 d . . .
C36 C 0.5000 0.6947(4) 0.2500 0.047(3) Uani 1 2 d S . .
C37 C 0.5330(8) 0.6110(4) 0.3023(6) 0.084(4) Uani 1 1 d . . .
H37 H 0.5549 0.5925 0.3380 0.101 Uiso 1 1 calc R . .
C38 C 0.5000 0.5831(6) 0.2500 0.095(6) Uani 1 2 d S . .
C39 C 0.5000 0.5208(7) 0.2500 0.141(9) Uani 1 2 d SD . .
C40 C 0.544(2) 0.5039(14) 0.1904(11) 0.157(8) Uiso 0.50 1 d PD . .
H40A H 0.6007 0.5167 0.1934 0.235 Uiso 0.50 1 calc PR . .
H40B H 0.5149 0.5187 0.1530 0.235 Uiso 0.50 1 calc PR . .
H40C H 0.5440 0.4658 0.1873 0.235 Uiso 0.50 1 calc PR . .
C41 C 0.531(2) 0.4916(14) 0.3098(11) 0.157(8) Uiso 0.50 1 d PD . .
H41A H 0.5268 0.4539 0.3026 0.235 Uiso 0.50 1 calc PR . .
H41B H 0.4979 0.5014 0.3446 0.235 Uiso 0.50 1 calc PR . .
H41C H 0.5886 0.5008 0.3201 0.235 Uiso 0.50 1 calc PR . .
C42 C 0.4065(10) 0.5071(14) 0.2362(17) 0.157(8) Uiso 0.50 1 d PD . .
H42A H 0.3991 0.4895 0.1956 0.235 Uiso 0.50 1 calc PR . .
H42B H 0.3740 0.5393 0.2352 0.235 Uiso 0.50 1 calc PR . .
H42C H 0.3881 0.4842 0.2692 0.235 Uiso 0.50 1 calc PR . .
N1 N 0.5537(4) 0.8605(3) 0.0705(3) 0.0474(17) Uani 1 1 d . . .
N2 N 0.4260(4) 0.9405(3) 0.1250(3) 0.0447(17) Uani 1 1 d . . .
N3 N 0.5967(4) 0.9486(2) 0.1331(3) 0.0392(15) Uani 1 1 d . . .
N4 N 0.7396(5) 0.8110(3) 0.3111(3) 0.061(2) Uani 1 1 d . . .
N5 N 0.6617(4) 0.7309(3) 0.2063(3) 0.0467(17) Uani 1 1 d . . .
N6 N 0.6511(5) 0.7265(3) 0.3374(3) 0.057(2) Uani 1 1 d . . .
O1 O 0.5000 0.9239(3) 0.2500 0.0359(17) Uani 1 2 d S . .
O2 O 0.5000 0.7492(3) 0.2500 0.0418(18) Uani 1 2 d S . .
O3 O 0.6142(3) 0.8438(2) 0.2029(2) 0.0417(13) Uani 1 1 d . . .
O4 O 0.4371(3) 0.8311(2) 0.1703(2) 0.0414(13) Uani 1 1 d . . .
Fe1 Fe 0.51373(7) 0.88315(4) 0.16446(4) 0.0339(3) Uani 1 1 d . . .
Fe2 Fe 0.61186(7) 0.79089(4) 0.27117(5) 0.0388(3) Uani 1 1 d . . .
H3O H 0.6644 0.8438 0.1766 0.06(3) Uiso 1 1 d R . .

loop_
_atom_site_aniso_label
_atom_site_aniso_U_11
_atom_site_aniso_U_22
_atom_site_aniso_U_33
_atom_site_aniso_U_23
_atom_site_aniso_U_13
_atom_site_aniso_U_12
O10 0.063(5) 0.196(11) 0.112(7) 0.026(7) 0.003(5) -0.024(6)
O11 0.163(11) 0.298(18) 0.091(7) -0.035(9) 0.041(7) -0.039(11)
O12 0.184(14) 0.253(18) 0.275(19) 0.092(15) 0.030(13) 0.128(13)
O13 0.269(17) 0.169(12) 0.215(14) -0.122(11) 0.123(12) -0.138(12)
Cl1 0.0738(19) 0.092(2) 0.0819(19) -0.0161(16) 0.0136(15) 0.0109(16)
C1 0.073(6) 0.052(5) 0.043(5) -0.008(4) 0.008(4) -0.006(5)
C2 0.087(8) 0.068(7) 0.046(5) -0.020(5) 0.020(5) 0.000(6)
C3 0.095(8) 0.077(7) 0.040(5) -0.009(5) 0.027(5) 0.020(6)
C4 0.068(6) 0.061(6) 0.042(5) 0.004(4) 0.027(4) 0.010(5)
C5 0.055(5) 0.035(4) 0.034(4) 0.003(3) 0.016(4) 0.007(4)
C6 0.051(5) 0.045(5) 0.045(4) 0.001(4) 0.026(4) 0.003(4)
C7 0.056(6) 0.078(7) 0.052(5) 0.009(5) 0.007(4) 0.020(5)
C8 0.063(7) 0.135(12) 0.092(8) 0.028(8) 0.024(6) 0.042(8)
C9 0.104(10) 0.092(9) 0.092(8) 0.032(7) 0.027(7) 0.061(8)
C10 0.088(8) 0.053(6) 0.052(5) 0.010(4) 0.017(5) 0.037(5)
C11 0.072(6) 0.052(5) 0.022(4) 0.002(4) 0.011(4) 0.013(5)
C12 0.067(6) 0.037(5) 0.038(4) 0.013(4) 0.013(4) 0.007(4)
C13 0.046(5) 0.044(5) 0.037(4) 0.001(4) 0.017(4) -0.002(4)
C14 0.054(5) 0.026(4) 0.036(4) -0.003(3) 0.008(4) -0.003(4)
C15 0.054(7) 0.031(6) 0.033(6) 0.000 0.003(5) 0.000
C16 0.051(5) 0.046(5) 0.035(4) 0.005(4) 0.010(4) -0.005(4)
C17 0.060(7) 0.028(6) 0.036(6) 0.000 -0.002(5) 0.000
C18 0.065(8) 0.035(6) 0.047(7) 0.000 0.027(6) 0.000
C22 0.056(6) 0.096(8) 0.064(6) 0.018(6) 0.011(5) -0.003(6)
C23 0.062(8) 0.148(13) 0.093(9) 0.009(9) 0.012(7) -0.024(8)
C24 0.071(9) 0.26(2) 0.087(10) -0.004(12) -0.019(8) -0.023(12)
C25 0.062(8) 0.204(17) 0.073(8) 0.025(9) -0.006(7) 0.008(9)
C26 0.049(6) 0.104(8) 0.053(6) 0.004(6) 0.010(5) 0.018(6)
C27 0.075(7) 0.085(7) 0.044(5) 0.024(5) 0.003(5) 0.025(6)
C28 0.065(6) 0.076(7) 0.072(7) 0.017(5) 0.021(5) 0.039(5)
C29 0.056(6) 0.066(6) 0.069(6) 0.018(5) 0.039(5) 0.026(5)
C30 0.098(9) 0.047(6) 0.108(10) 0.006(6) 0.043(7) 0.034(6)
C31 0.107(10) 0.075(8) 0.102(10) -0.016(7) 0.047(8) 0.031(7)
C32 0.089(8) 0.081(8) 0.062(6) -0.020(6) 0.034(6) 0.020(6)
C33 0.056(6) 0.057(6) 0.053(5) 0.008(4) 0.029(4) 0.011(5)
C34 0.071(6) 0.060(6) 0.065(6) 0.031(5) 0.033(5) 0.022(5)
C35 0.074(6) 0.032(5) 0.066(6) 0.006(4) 0.040(5) 0.008(4)
C36 0.057(7) 0.027(6) 0.061(8) 0.000 0.034(6) 0.000
C37 0.115(10) 0.063(8) 0.080(7) 0.025(6) 0.053(7) 0.030(7)
C38 0.140(16) 0.040(9) 0.112(14) 0.000 0.067(13) 0.000
C39 0.19(2) 0.082(14) 0.16(2) 0.000 0.091(19) 0.000
N1 0.061(5) 0.050(4) 0.034(3) 0.000(3) 0.019(3) 0.005(4)
N2 0.052(4) 0.055(4) 0.027(3) 0.001(3) 0.007(3) 0.020(3)
N3 0.056(4) 0.033(3) 0.031(3) 0.004(3) 0.020(3) 0.006(3)
N4 0.051(5) 0.082(6) 0.051(4) 0.004(4) 0.016(4) 0.011(4)
N5 0.049(4) 0.046(4) 0.048(4) 0.013(3) 0.025(3) 0.013(3)
N6 0.060(5) 0.066(5) 0.047(4) 0.021(4) 0.016(4) 0.022(4)
O1 0.052(4) 0.031(4) 0.026(3) 0.000 0.014(3) 0.000
O2 0.051(5) 0.032(4) 0.044(4) 0.000 0.018(4) 0.000
O3 0.046(3) 0.042(3) 0.039(3) 0.010(2) 0.017(2) 0.003(3)
O4 0.044(3) 0.046(3) 0.036(3) -0.005(2) 0.011(2) 0.000(3)
Fe1 0.0451(7) 0.0317(6) 0.0261(5) 0.0011(4) 0.0119(5) 0.0032(5)
Fe2 0.0408(7) 0.0415(7) 0.0353(6) 0.0094(5) 0.0122(5) 0.0075(5)

loop_
_atom_type_symbol
_atom_type_description
_atom_type_scat_dispersion_real
_atom_type_scat_dispersion_imag
_atom_type_scat_source
C C 0.0033 0.0016 'International Tables Vol C Tables 4.2.6.8 and 6.1.1.4'
H H 0.0000 0.0000 'International Tables Vol C Tables 4.2.6.8 and 6.1.1.4'
N N 0.0061 0.0033 'International Tables Vol C Tables 4.2.6.8 and 6.1.1.4'
O O 0.0106 0.0060 'International Tables Vol C Tables 4.2.6.8 and 6.1.1.4'
Cl Cl 0.1484 0.1585 'International Tables Vol C Tables 4.2.6.8 and 6.1.1.4'
Fe Fe 0.3463 0.8444 'International Tables Vol C Tables 4.2.6.8 and 6.1.1.4'

loop_
_geom_angle_atom_site_label_1
_geom_angle_atom_site_label_2
_geom_angle_atom_site_label_3
_geom_angle
_geom_angle_site_symmetry_1
_geom_angle_site_symmetry_3
_geom_angle_publ_flag
O13 Cl1 O11 112.4(9) . . ?
O13 Cl1 O12 104.5(12) . . ?
O11 Cl1 O12 104.7(10) . . ?
O13 Cl1 O10 109.4(8) . . ?
O11 Cl1 O10 113.5(7) . . ?
O12 Cl1 O10 111.9(9) . . ?
O22 Cl2 O21 111.8(11) . . ?
O22 Cl2 O23 110.1(11) . . ?
O21 Cl2 O23 109.6(11) . . ?
O22 Cl2 O24 108.0(11) . . ?
O21 Cl2 O24 109.4(10) . . ?
O23 Cl2 O24 107.9(11) . . ?
O32 Cl3 O34 113.4(11) . . ?
O32 Cl3 O33 108.9(11) . . ?
O34 Cl3 O33 109.1(11) . . ?
O32 Cl3 O31 110.9(11) . . ?
O34 Cl3 O31 106.8(11) . . ?
O33 Cl3 O31 107.6(11) . . ?
N1 C1 C2 123.0(9) . . ?
N1 C1 H1 118.5 . . ?
C2 C1 H1 118.5 . . ?
C3 C2 C1 118.8(9) . . ?
C3 C2 H2 120.6 . . ?
C1 C2 H2 120.6 . . ?
C2 C3 C4 119.8(8) . . ?
C2 C3 H3 120.1 . . ?
C4 C3 H3 120.1 . . ?
C3 C4 C5 118.9(9) . . ?
C3 C4 H4 120.5 . . ?
C5 C4 H4 120.5 . . ?
N1 C5 C4 120.8(8) . . ?
N1 C5 C6 116.4(6) . . ?
C4 C5 C6 122.8(8) . . ?
N3 C6 C5 109.4(6) . . ?
N3 C6 H6A 109.8 . . ?
C5 C6 H6A 109.8 . . ?
N3 C6 H6B 109.8 . . ?
C5 C6 H6B 109.8 . . ?
H6A C6 H6B 108.2 . . ?
N2 C7 C8 122.3(10) . . ?
N2 C7 H7 118.8 . . ?
C8 C7 H7 118.8 . . ?
C9 C8 C7 119.1(11) . . ?
C9 C8 H8 120.4 . . ?
C7 C8 H8 120.4 . . ?
C8 C9 C10 120.1(10) . . ?
C8 C9 H9 120.0 . . ?
C10 C9 H9 120.0 . . ?
C11 C10 C9 118.3(10) . . ?
C11 C10 H10 120.8 . . ?
C9 C10 H10 120.8 . . ?
N2 C11 C10 122.1(9) . . ?
N2 C11 C12 114.9(7) . . ?
C10 C11 C12 122.9(8) . . ?
C11 C12 N3 113.2(6) . . ?
C11 C12 H12A 108.9 . . ?
N3 C12 H12A 108.9 . . ?
C11 C12 H12B 108.9 . . ?
N3 C12 H12B 108.9 . . ?
H12A C12 H12B 107.8 . . ?
N3 C13 C14 109.9(6) . . ?
N3 C13 H13A 109.7 . . ?
C14 C13 H13A 109.7 . . ?
N3 C13 H13B 109.7 . . ?
C14 C13 H13B 109.7 . . ?
H13A C13 H13B 108.2 . . ?
C15 C14 C16 119.0(7) . . ?
C15 C14 C13 120.8(7) . . ?
C16 C14 C13 120.2(7) . . ?
O1 C15 C14 120.1(5) . . ?
O1 C15 C14 120.1(5) . 2_655 ?
C14 C15 C14 119.9(9) . 2_655 ?
C14 C16 C17 123.4(8) . . ?
C14 C16 H16 118.3 . . ?
C17 C16 H16 118.3 . . ?
C16 C17 C16 115.3(10) 2_655 . ?
C16 C17 C18 122.3(5) 2_655 . ?
C16 C17 C18 122.3(5) . . ?
C17 C18 C20 116.5(11) . 2_655 ?
C17 C18 C20 116.5(11) . . ?
C20 C18 C20 127(2) 2_655 . ?
C17 C18 C21 110.3(11) . 2_655 ?
C20 C18 C21 110.7(11) 2_655 2_655 ?
C20 C18 C21 48.5(11) . 2_655 ?
C17 C18 C21 110.3(11) . . ?
C20 C18 C21 48.5(11) 2_655 . ?
C20 C18 C21 110.7(11) . . ?
C21 C18 C21 139(2) 2_655 . ?
C17 C18 C19 106.0(11) . . ?
C20 C18 C19 58.3(11) 2_655 . ?
C20 C18 C19 106.2(11) . . ?
C21 C18 C19 61.6(11) 2_655 . ?
C21 C18 C19 106.5(11) . . ?
C17 C18 C19 106.0(11) . 2_655 ?
C20 C18 C19 106.2(11) 2_655 2_655 ?
C20 C18 C19 58.3(11) . 2_655 ?
C21 C18 C19 106.5(11) 2_655 2_655 ?
C21 C18 C19 61.6(11) . 2_655 ?
C19 C18 C19 148(2) . 2_655 ?
C18 C19 H19A 109.5 . . ?
C18 C19 H19B 109.5 . . ?
H19A C19 H19B 109.5 . . ?
C18 C19 H19C 109.5 . . ?
H19A C19 H19C 109.5 . . ?
H19B C19 H19C 109.5 . . ?
C18 C20 H20A 109.5 . . ?
C18 C20 H20B 109.5 . . ?
H20A C20 H20B 109.5 . . ?
C18 C20 H20C 109.5 . . ?
H20A C20 H20C 109.5 . . ?
H20B C20 H20C 109.5 . . ?
C18 C21 H21A 109.5 . . ?
C18 C21 H21B 109.5 . . ?
H21A C21 H21B 109.5 . . ?
C18 C21 H21C 109.5 . . ?
H21A C21 H21C 109.5 . . ?
H21B C21 H21C 109.5 . . ?
N4 C22 C23 121.0(10) . . ?
N4 C22 H22 119.5 . . ?
C23 C22 H22 119.5 . . ?
C24 C23 C22 121.6(12) . . ?
C24 C23 H23 119.2 . . ?
C22 C23 H23 119.2 . . ?
C23 C24 C25 117.3(12) . . ?
C23 C24 H24 121.3 . . ?
C25 C24 H24 121.3 . . ?
C26 C25 C24 118.5(12) . . ?
C26 C25 H25 120.8 . . ?
C24 C25 H25 120.8 . . ?
N4 C26 C25 123.2(11) . . ?
N4 C26 C27 113.8(9) . . ?
C25 C26 C27 123.1(10) . . ?
N6 C27 C26 110.1(7) . . ?
N6 C27 H27A 109.6 . . ?
C26 C27 H27A 109.6 . . ?
N6 C27 H27B 109.6 . . ?
C26 C27 H27B 109.6 . . ?
H27A C27 H27B 108.2 . . ?
N6 C28 C29 112.7(7) . . ?
N6 C28 H28A 109.0 . . ?
C29 C28 H28A 109.0 . . ?
N6 C28 H28B 109.0 . . ?
C29 C28 H28B 109.0 . . ?
H28A C28 H28B 107.8 . . ?
N5 C29 C30 121.7(10) . . ?
N5 C29 C28 114.3(8) . . ?
C30 C29 C28 124.0(9) . . ?
C29 C30 C31 119.5(10) . . ?
C29 C30 H30 120.3 . . ?
C31 C30 H30 120.3 . . ?
C32 C31 C30 119.1(11) . . ?
C32 C31 H31 120.5 . . ?
C30 C31 H31 120.5 . . ?
C31 C32 C33 119.1(10) . . ?
C31 C32 H32 120.4 . . ?
C33 C32 H32 120.4 . . ?
N5 C33 C32 122.4(9) . . ?
N5 C33 H33 118.8 . . ?
C32 C33 H33 118.8 . . ?
C35 C34 N6 110.8(7) . . ?
C35 C34 H34A 109.5 . . ?
N6 C34 H34A 109.5 . . ?
C35 C34 H34B 109.5 . . ?
N6 C34 H34B 109.5 . . ?
H34A C34 H34B 108.1 . . ?
C36 C35 C37 119.3(10) . . ?
C36 C35 C34 120.2(8) . . ?
C37 C35 C34 120.5(9) . . ?
O2 C36 C35 119.9(5) . 2_655 ?
O2 C36 C35 119.9(5) . . ?
C35 C36 C35 120.2(11) 2_655 . ?
C38 C37 C35 121.3(11) . . ?
C38 C37 H37 119.4 . . ?
C35 C37 H37 119.4 . . ?
C37 C38 C37 118.7(14) 2_655 . ?
C37 C38 C39 120.6(7) 2_655 . ?
C37 C38 C39 120.6(7) . . ?
C41 C39 C41 122(3) 2_655 . ?
C41 C39 C40 113.3(13) 2_655 2_655 ?
C41 C39 C40 48.2(14) . 2_655 ?
C41 C39 C40 48.2(14) 2_655 . ?
C41 C39 C40 113.3(13) . . ?
C40 C39 C40 148(3) 2_655 . ?
C41 C39 C42 57.9(14) 2_655 . ?
C41 C39 C42 108.3(12) . . ?
C40 C39 C42 66.6(12) 2_655 . ?
C40 C39 C42 105.9(12) . . ?
C41 C39 C42 108.3(12) 2_655 2_655 ?
C41 C39 C42 57.9(14) . 2_655 ?
C40 C39 C42 105.9(12) 2_655 2_655 ?
C40 C39 C42 66.6(12) . 2_655 ?
C42 C39 C42 154(3) . 2_655 ?
C41 C39 C38 119.1(14) 2_655 . ?
C41 C39 C38 119.1(14) . . ?
C40 C39 C38 106.1(14) 2_655 . ?
C40 C39 C38 106.1(14) . . ?
C42 C39 C38 102.8(14) . . ?
C42 C39 C38 102.8(14) 2_655 . ?
C39 C40 H40A 109.5 . . ?
C39 C40 H40B 109.5 . . ?
H40A C40 H40B 109.5 . . ?
C39 C40 H40C 109.5 . . ?
H40A C40 H40C 109.5 . . ?
H40B C40 H40C 109.5 . . ?
C39 C41 H41A 109.5 . . ?
C39 C41 H41B 109.5 . . ?
H41A C41 H41B 109.5 . . ?
C39 C41 H41C 109.5 . . ?
H41A C41 H41C 109.5 . . ?
H41B C41 H41C 109.5 . . ?
C39 C42 H42A 109.5 . . ?
C39 C42 H42B 109.5 . . ?
H42A C42 H42B 109.5 . . ?
C39 C42 H42C 109.5 . . ?
H42A C42 H42C 109.5 . . ?
H42B C42 H42C 109.5 . . ?
C1 N1 C5 118.6(7) . . ?
C1 N1 Fe1 125.1(6) . . ?
C5 N1 Fe1 115.1(5) . . ?
C7 N2 C11 118.1(7) . . ?
C7 N2 Fe1 122.8(6) . . ?
C11 N2 Fe1 117.1(6) . . ?
C12 N3 C13 112.1(6) . . ?
C12 N3 C6 109.7(6) . . ?
C13 N3 C6 110.0(6) . . ?
C12 N3 Fe1 108.8(5) . . ?
C13 N3 Fe1 108.8(4) . . ?
C6 N3 Fe1 107.4(4) . . ?
C22 N4 C26 118.3(9) . . ?
C22 N4 Fe2 127.1(7) . . ?
C26 N4 Fe2 114.5(6) . . ?
C33 N5 C29 118.1(8) . . ?
C33 N5 Fe2 123.7(5) . . ?
C29 N5 Fe2 115.0(5) . . ?
C27 N6 C28 110.2(8) . . ?
C27 N6 C34 111.4(7) . . ?
C28 N6 C34 110.3(8) . . ?
C27 N6 Fe2 105.6(6) . . ?
C28 N6 Fe2 109.4(5) . . ?
C34 N6 Fe2 109.8(5) . . ?
C15 O1 Fe1 119.45(16) . . ?
C15 O1 Fe1 119.45(16) . 2_655 ?
Fe1 O1 Fe1 121.1(3) . 2_655 ?
C36 O2 Fe2 120.01(17) . . ?
C36 O2 Fe2 120.01(17) . 2_655 ?
Fe2 O2 Fe2 120.0(3) . 2_655 ?
Fe2 O3 Fe1 125.2(3) . . ?
Fe2 O3 H3O 117.0 . . ?
Fe1 O3 H3O 115.3 . . ?
Fe1 O4 Fe2 141.1(3) . 2_655 ?
O4 Fe1 O3 98.4(2) . . ?
O4 Fe1 O1 101.06(19) . . ?
O3 Fe1 O1 91.26(17) . . ?
O4 Fe1 N2 94.7(3) . . ?
O3 Fe1 N2 166.7(3) . . ?
O1 Fe1 N2 84.2(2) . . ?
O4 Fe1 N1 96.3(2) . . ?
O3 Fe1 N1 87.8(2) . . ?
O1 Fe1 N1 162.6(2) . . ?
N2 Fe1 N1 92.8(2) . . ?
O4 Fe1 N3 166.4(2) . . ?
O3 Fe1 N3 90.3(2) . . ?
O1 Fe1 N3 89.1(2) . . ?
N2 Fe1 N3 77.2(3) . . ?
N1 Fe1 N3 73.5(2) . . ?
O4 Fe1 Fe2 19.47(15) . 2_655 ?
O3 Fe1 Fe2 89.00(14) . 2_655 ?
O1 Fe1 Fe2 84.28(14) . 2_655 ?
N2 Fe1 Fe2 102.9(2) . 2_655 ?
N1 Fe1 Fe2 113.06(19) . 2_655 ?
N3 Fe1 Fe2 173.36(15) . 2_655 ?
O4 Fe1 Fe2 75.99(17) . . ?
O3 Fe1 Fe2 26.94(13) . . ?
O1 Fe1 Fe2 81.13(14) . . ?
N2 Fe1 Fe2 160.70(17) . . ?
N1 Fe1 Fe2 104.84(18) . . ?
N3 Fe1 Fe2 114.91(17) . . ?
Fe2 Fe1 Fe2 63.31(4) 2_655 . ?
O4 Fe2 O3 98.3(2) 2_655 . ?
O4 Fe2 O2 91.4(2) 2_655 . ?
O3 Fe2 O2 103.9(2) . . ?
O4 Fe2 N6 96.0(2) 2_655 . ?
O3 Fe2 N6 160.9(2) . . ?
O2 Fe2 N6 88.4(3) . . ?
O4 Fe2 N5 170.9(2) 2_655 . ?
O3 Fe2 N5 89.5(2) . . ?
O2 Fe2 N5 82.2(2) . . ?
N6 Fe2 N5 77.6(3) . . ?
O4 Fe2 N4 92.5(3) 2_655 . ?
O3 Fe2 N4 93.6(3) . . ?
O2 Fe2 N4 161.4(3) . . ?
N6 Fe2 N4 73.1(3) . . ?
N5 Fe2 N4 91.7(3) . . ?
O4 Fe2 Fe1 82.33(16) 2_655 . ?
O3 Fe2 Fe1 27.84(15) . . ?
O2 Fe2 Fe1 81.60(14) . . ?
N6 Fe2 Fe1 169.8(2) . . ?
N5 Fe2 Fe1 102.90(17) . . ?
N4 Fe2 Fe1 117.0(2) . . ?
O4 Fe2 Fe2 72.81(17) 2_655 2_655 ?
O3 Fe2 Fe2 83.32(16) . 2_655 ?
O2 Fe2 Fe2 30.01(17) . 2_655 ?
N6 Fe2 Fe2 113.1(2) . 2_655 ?
N5 Fe2 Fe2 103.69(19) . 2_655 ?
N4 Fe2 Fe2 164.3(2) . 2_655 ?
Fe1 Fe2 Fe2 56.69(3) . 2_655 ?

loop_
_geom_bond_atom_site_label_1
_geom_bond_atom_site_label_2
_geom_bond_distance
_geom_bond_site_symmetry_2
_geom_bond_publ_flag
O10 Cl1 1.406(8) . ?
O11 Cl1 1.350(10) . ?
O12 Cl1 1.373(13) . ?
O13 Cl1 1.335(10) . ?
O21 Cl2 1.396(8) . ?
O22 Cl2 1.386(8) . ?
O23 Cl2 1.405(8) . ?
O24 Cl2 1.420(8) . ?
O31 Cl3 1.425(8) . ?
O32 Cl3 1.378(8) . ?
O33 Cl3 1.406(8) . ?
O34 Cl3 1.402(8) . ?
C1 N1 1.316(10) . ?
C1 C2 1.377(12) . ?
C1 H1 0.9300 . ?
C2 C3 1.352(14) . ?
C2 H2 0.9300 . ?
C3 C4 1.363(13) . ?
C3 H3 0.9300 . ?
C4 C5 1.398(11) . ?
C4 H4 0.9300 . ?
C5 N1 1.348(10) . ?
C5 C6 1.507(11) . ?
C6 N3 1.490(9) . ?
C6 H6A 0.9700 . ?
C6 H6B 0.9700 . ?
C7 N2 1.327(11) . ?
C7 C8 1.385(14) . ?
C7 H7 0.9300 . ?
C8 C9 1.335(17) . ?
C8 H8 0.9300 . ?
C9 C10 1.386(16) . ?
C9 H9 0.9300 . ?
C10 C11 1.367(12) . ?
C10 H10 0.9300 . ?
C11 N2 1.352(11) . ?
C11 C12 1.475(12) . ?
C12 N3 1.476(10) . ?
C12 H12A 0.9700 . ?
C12 H12B 0.9700 . ?
C13 N3 1.490(10) . ?
C13 C14 1.510(10) . ?
C13 H13A 0.9700 . ?
C13 H13B 0.9700 . ?
C14 C15 1.388(9) . ?
C14 C16 1.390(11) . ?
C15 O1 1.374(12) . ?
C15 C14 1.388(9) 2_655 ?
C16 C17 1.391(10) . ?
C16 H16 0.9300 . ?
C17 C16 1.391(10) 2_655 ?
C17 C18 1.518(15) . ?
C18 C20 1.521(14) 2_655 ?
C18 C20 1.521(14) . ?
C18 C21 1.522(14) 2_655 ?
C18 C21 1.522(14) . ?
C18 C19 1.541(15) . ?
C18 C19 1.541(14) 2_655 ?
C19 H19A 0.9600 . ?
C19 H19B 0.9600 . ?
C19 H19C 0.9600 . ?
C20 H20A 0.9600 . ?
C20 H20B 0.9600 . ?
C20 H20C 0.9600 . ?
C21 H21A 0.9600 . ?
C21 H21B 0.9600 . ?
C21 H21C 0.9600 . ?
C22 N4 1.318(12) . ?
C22 C23 1.392(15) . ?
C22 H22 0.9300 . ?
C23 C24 1.339(18) . ?
C23 H23 0.9300 . ?
C24 C25 1.41(2) . ?
C24 H24 0.9300 . ?
C25 C26 1.355(15) . ?
C25 H25 0.9300 . ?
C26 N4 1.355(12) . ?
C26 C27 1.488(14) . ?
C27 N6 1.468(12) . ?
C27 H27A 0.9700 . ?
C27 H27B 0.9700 . ?
C28 N6 1.489(11) . ?
C28 C29 1.497(14) . ?
C28 H28A 0.9700 . ?
C28 H28B 0.9700 . ?
C29 N5 1.353(11) . ?
C29 C30 1.373(14) . ?
C30 C31 1.397(16) . ?
C30 H30 0.9300 . ?
C31 C32 1.355(16) . ?
C31 H31 0.9300 . ?
C32 C33 1.391(13) . ?
C32 H32 0.9300 . ?
C33 N5 1.349(11) . ?
C33 H33 0.9300 . ?
C34 C35 1.479(14) . ?
C34 N6 1.514(12) . ?
C34 H34A 0.9700 . ?
C34 H34B 0.9700 . ?
C35 C36 1.387(11) . ?
C35 C37 1.413(13) . ?
C36 O2 1.368(13) . ?
C36 C35 1.387(11) 2_655 ?
C37 C38 1.378(14) . ?
C37 H37 0.9300 . ?
C38 C37 1.378(14) 2_655 ?
C38 C39 1.57(2) . ?
C39 C41 1.509(15) 2_655 ?
C39 C41 1.509(15) . ?
C39 C40 1.529(15) 2_655 ?
C39 C40 1.529(15) . ?
C39 C42 1.545(15) . ?
C39 C42 1.545(15) 2_655 ?
C40 H40A 0.9600 . ?
C40 H40B 0.9600 . ?
C40 H40C 0.9600 . ?
C41 H41A 0.9600 . ?
C41 H41B 0.9600 . ?
C41 H41C 0.9600 . ?
C42 H42A 0.9600 . ?
C42 H42B 0.9600 . ?
C42 H42C 0.9600 . ?
N1 Fe1 2.180(6) . ?
N2 Fe1 2.142(6) . ?
N3 Fe1 2.237(6) . ?
N4 Fe2 2.218(8) . ?
N5 Fe2 2.210(7) . ?
N6 Fe2 2.198(7) . ?
O1 Fe1 2.086(3) . ?
O1 Fe1 2.086(3) 2_655 ?
O2 Fe2 2.098(4) . ?
O2 Fe2 2.098(4) 2_655 ?
O3 Fe2 1.953(5) . ?
O3 Fe1 2.013(5) . ?
O3 H3O 0.9998 . ?
O4 Fe1 1.802(5) . ?
O4 Fe2 1.803(5) 2_655 ?
Fe1 Fe2 3.3989(16) 2_655 ?
Fe1 Fe2 3.5220(16) . ?
Fe2 O4 1.803(5) 2_655 ?
Fe2 Fe2 3.633(2) 2_655 ?

loop_
_geom_torsion_atom_site_label_1
_geom_torsion_atom_site_label_2
_geom_torsion_atom_site_label_3
_geom_torsion_atom_site_label_4
_geom_torsion
_geom_torsion_site_symmetry_1
_geom_torsion_site_symmetry_2
_geom_torsion_site_symmetry_3
_geom_torsion_site_symmetry_4
_geom_torsion_publ_flag
N1 C1 C2 C3 0.2(15) . . . . ?
C1 C2 C3 C4 -3.1(15) . . . . ?
C2 C3 C4 C5 2.8(14) . . . . ?
C3 C4 C5 N1 0.4(13) . . . . ?
C3 C4 C5 C6 179.3(8) . . . . ?
N1 C5 C6 N3 -18.8(9) . . . . ?
C4 C5 C6 N3 162.3(7) . . . . ?
N2 C7 C8 C9 -0.2(18) . . . . ?
C7 C8 C9 C10 -1(2) . . . . ?
C8 C9 C10 C11 1.9(17) . . . . ?
C9 C10 C11 N2 -1.6(13) . . . . ?
C9 C10 C11 C12 174.5(9) . . . . ?
N2 C11 C12 N3 -33.5(10) . . . . ?
C10 C11 C12 N3 150.1(8) . . . . ?
N3 C13 C14 C15 64.7(8) . . . . ?
N3 C13 C14 C16 -112.0(8) . . . . ?
C16 C14 C15 O1 179.6(5) . . . . ?
C13 C14 C15 O1 2.9(8) . . . . ?
C16 C14 C15 C14 -0.4(5) . . . 2_655 ?
C13 C14 C15 C14 -177.1(8) . . . 2_655 ?
C15 C14 C16 C17 0.8(11) . . . . ?
C13 C14 C16 C17 177.5(6) . . . . ?
C14 C16 C17 C16 -0.4(5) . . . 2_655 ?
C14 C16 C17 C18 179.6(5) . . . . ?
C16 C17 C18 C20 -171.4(13) 2_655 . . 2_655 ?
C16 C17 C18 C20 8.6(13) . . . 2_655 ?
C16 C17 C18 C20 8.6(13) 2_655 . . . ?
C16 C17 C18 C20 -171.4(13) . . . . ?
C16 C17 C18 C21 61.3(12) 2_655 . . 2_655 ?
C16 C17 C18 C21 -118.7(12) . . . 2_655 ?
C16 C17 C18 C21 -118.7(12) 2_655 . . . ?
C16 C17 C18 C21 61.3(12) . . . . ?
C16 C17 C18 C19 126.4(12) 2_655 . . . ?
C16 C17 C18 C19 -53.6(12) . . . . ?
C16 C17 C18 C19 -53.6(11) 2_655 . . 2_655 ?
C16 C17 C18 C19 126.4(11) . . . 2_655 ?
N4 C22 C23 C24 -3(2) . . . . ?
C22 C23 C24 C25 5(3) . . . . ?
C23 C24 C25 C26 -4(2) . . . . ?
C24 C25 C26 N4 2(2) . . . . ?
C24 C25 C26 C27 179.7(13) . . . . ?
N4 C26 C27 N6 29.9(12) . . . . ?
C25 C26 C27 N6 -148.2(11) . . . . ?
N6 C28 C29 N5 37.3(12) . . . . ?
N6 C28 C29 C30 -143.7(10) . . . . ?
N5 C29 C30 C31 -0.6(16) . . . . ?
C28 C29 C30 C31 -179.5(10) . . . . ?
C29 C30 C31 C32 3.0(18) . . . . ?
C30 C31 C32 C33 -3.2(17) . . . . ?
C31 C32 C33 N5 1.1(15) . . . . ?
N6 C34 C35 C36 -63.3(10) . . . . ?
N6 C34 C35 C37 114.0(9) . . . . ?
C37 C35 C36 O2 179.3(6) . . . . ?
C34 C35 C36 O2 -3.3(9) . . . . ?
C37 C35 C36 C35 -0.7(6) . . . 2_655 ?
C34 C35 C36 C35 176.7(9) . . . 2_655 ?
C36 C35 C37 C38 1.3(13) . . . . ?
C34 C35 C37 C38 -176.0(7) . . . . ?
C35 C37 C38 C37 -0.7(7) . . . 2_655 ?
C35 C37 C38 C39 179.3(7) . . . . ?
C37 C38 C39 C41 4.2(17) 2_655 . . 2_655 ?
C37 C38 C39 C41 -175.8(17) . . . 2_655 ?
C37 C38 C39 C41 -175.8(17) 2_655 . . . ?
C37 C38 C39 C41 4.2(17) . . . . ?
C37 C38 C39 C40 -125.0(15) 2_655 . . 2_655 ?
C37 C38 C39 C40 55.0(15) . . . 2_655 ?
C37 C38 C39 C40 55.0(15) 2_655 . . . ?
C37 C38 C39 C40 -125.0(15) . . . . ?
C37 C38 C39 C42 -56.1(15) 2_655 . . . ?
C37 C38 C39 C42 123.9(15) . . . . ?
C37 C38 C39 C42 123.9(15) 2_655 . . 2_655 ?
C37 C38 C39 C42 -56.1(15) . . . 2_655 ?
C2 C1 N1 C5 2.9(13) . . . . ?
C2 C1 N1 Fe1 -163.5(7) . . . . ?
C4 C5 N1 C1 -3.2(12) . . . . ?
C6 C5 N1 C1 177.8(7) . . . . ?
C4 C5 N1 Fe1 164.5(6) . . . . ?
C6 C5 N1 Fe1 -14.4(9) . . . . ?
C8 C7 N2 C11 0.5(13) . . . . ?
C8 C7 N2 Fe1 164.0(8) . . . . ?
C10 C11 N2 C7 0.4(11) . . . . ?
C12 C11 N2 C7 -176.0(7) . . . . ?
C10 C11 N2 Fe1 -164.0(6) . . . . ?
C12 C11 N2 Fe1 19.6(8) . . . . ?
C11 C12 N3 C13 -90.6(8) . . . . ?
C11 C12 N3 C6 147.0(7) . . . . ?
C11 C12 N3 Fe1 29.8(8) . . . . ?
C14 C13 N3 C12 52.9(8) . . . . ?
C14 C13 N3 C6 175.1(6) . . . . ?
C14 C13 N3 Fe1 -67.5(6) . . . . ?
C5 C6 N3 C12 -77.3(8) . . . . ?
C5 C6 N3 C13 159.1(6) . . . . ?
C5 C6 N3 Fe1 40.8(7) . . . . ?
C23 C22 N4 C26 0.2(16) . . . . ?
C23 C22 N4 Fe2 175.7(9) . . . . ?
C25 C26 N4 C22 0.2(16) . . . . ?
C27 C26 N4 C22 -177.9(9) . . . . ?
C25 C26 N4 Fe2 -175.9(10) . . . . ?
C27 C26 N4 Fe2 6.1(11) . . . . ?
C32 C33 N5 C29 1.4(13) . . . . ?
C32 C33 N5 Fe2 -157.6(7) . . . . ?
C30 C29 N5 C33 -1.6(13) . . . . ?
C28 C29 N5 C33 177.4(8) . . . . ?
C30 C29 N5 Fe2 159.2(8) . . . . ?
C28 C29 N5 Fe2 -21.8(10) . . . . ?
C26 C27 N6 C28 68.0(9) . . . . ?
C26 C27 N6 C34 -169.3(7) . . . . ?
C26 C27 N6 Fe2 -50.1(8) . . . . ?
C29 C28 N6 C27 -148.8(9) . . . . ?
C29 C28 N6 C34 87.7(10) . . . . ?
C29 C28 N6 Fe2 -33.2(10) . . . . ?
C35 C34 N6 C27 -176.0(7) . . . . ?
C35 C34 N6 C28 -53.2(9) . . . . ?
C35 C34 N6 Fe2 67.4(8) . . . . ?
C14 C15 O1 Fe1 -51.7(4) . . . . ?
C14 C15 O1 Fe1 128.3(4) 2_655 . . . ?
C14 C15 O1 Fe1 128.3(4) . . . 2_655 ?
C14 C15 O1 Fe1 -51.7(4) 2_655 . . 2_655 ?
C35 C36 O2 Fe2 -127.7(4) 2_655 . . . ?
C35 C36 O2 Fe2 52.3(4) . . . . ?
C35 C36 O2 Fe2 52.3(4) 2_655 . . 2_655 ?
C35 C36 O2 Fe2 -127.7(4) . . . 2_655 ?
Fe2 O4 Fe1 O3 62.0(5) 2_655 . . . ?
Fe2 O4 Fe1 O1 -30.9(5) 2_655 . . . ?
Fe2 O4 Fe1 N2 -115.9(5) 2_655 . . . ?
Fe2 O4 Fe1 N1 150.7(5) 2_655 . . . ?
Fe2 O4 Fe1 N3 -168.7(7) 2_655 . . . ?
Fe2 O4 Fe1 Fe2 46.9(4) 2_655 . . . ?
Fe2 O3 Fe1 O4 -33.9(3) . . . . ?
Fe2 O3 Fe1 O1 67.4(3) . . . . ?
Fe2 O3 Fe1 N2 137.1(8) . . . . ?
Fe2 O3 Fe1 N1 -129.9(4) . . . . ?
Fe2 O3 Fe1 N3 156.6(3) . . . . ?
Fe2 O3 Fe1 Fe2 -16.8(3) . . . 2_655 ?
C15 O1 Fe1 O4 -137.67(17) . . . . ?
Fe1 O1 Fe1 O4 42.33(17) 2_655 . . . ?
C15 O1 Fe1 O3 123.54(14) . . . . ?
Fe1 O1 Fe1 O3 -56.46(14) 2_655 . . . ?
C15 O1 Fe1 N2 -44.0(2) . . . . ?
Fe1 O1 Fe1 N2 136.0(2) 2_655 . . . ?
C15 O1 Fe1 N1 37.0(7) . . . . ?
Fe1 O1 Fe1 N1 -143.0(7) 2_655 . . . ?
C15 O1 Fe1 N3 33.22(17) . . . . ?
Fe1 O1 Fe1 N3 -146.78(17) 2_655 . . . ?
C15 O1 Fe1 Fe2 -147.58(3) . . . 2_655 ?
Fe1 O1 Fe1 Fe2 32.42(2) 2_655 . . 2_655 ?
C15 O1 Fe1 Fe2 148.60(3) . . . . ?
Fe1 O1 Fe1 Fe2 -31.40(3) 2_655 . . . ?
C7 N2 Fe1 O4 25.4(7) . . . . ?
C11 N2 Fe1 O4 -171.0(5) . . . . ?
C7 N2 Fe1 O3 -145.7(9) . . . . ?
C11 N2 Fe1 O3 17.9(12) . . . . ?
C7 N2 Fe1 O1 -75.3(7) . . . . ?
C11 N2 Fe1 O1 88.4(5) . . . . ?
C7 N2 Fe1 N1 121.9(7) . . . . ?
C11 N2 Fe1 N1 -74.4(5) . . . . ?
C7 N2 Fe1 N3 -165.7(7) . . . . ?
C11 N2 Fe1 N3 -2.1(5) . . . . ?
C7 N2 Fe1 Fe2 7.5(7) . . . 2_655 ?
C11 N2 Fe1 Fe2 171.1(5) . . . 2_655 ?
C7 N2 Fe1 Fe2 -34.6(11) . . . . ?
C11 N2 Fe1 Fe2 129.0(6) . . . . ?
C1 N1 Fe1 O4 6.4(7) . . . . ?
C5 N1 Fe1 O4 -160.4(5) . . . . ?
C1 N1 Fe1 O3 104.6(7) . . . . ?
C5 N1 Fe1 O3 -62.2(6) . . . . ?
C1 N1 Fe1 O1 -168.3(6) . . . . ?
C5 N1 Fe1 O1 24.9(11) . . . . ?
C1 N1 Fe1 N2 -88.7(7) . . . . ?
C5 N1 Fe1 N2 104.5(6) . . . . ?
C1 N1 Fe1 N3 -164.4(7) . . . . ?
C5 N1 Fe1 N3 28.8(5) . . . . ?
C1 N1 Fe1 Fe2 16.6(7) . . . 2_655 ?
C5 N1 Fe1 Fe2 -150.2(5) . . . 2_655 ?
C1 N1 Fe1 Fe2 83.5(7) . . . . ?
C5 N1 Fe1 Fe2 -83.3(5) . . . . ?
C12 N3 Fe1 O4 39.4(12) . . . . ?
C13 N3 Fe1 O4 161.7(9) . . . . ?
C6 N3 Fe1 O4 -79.3(11) . . . . ?
C12 N3 Fe1 O3 169.4(5) . . . . ?
C13 N3 Fe1 O3 -68.3(5) . . . . ?
C6 N3 Fe1 O3 50.8(5) . . . . ?
C12 N3 Fe1 O1 -99.4(4) . . . . ?
C13 N3 Fe1 O1 23.0(4) . . . . ?
C6 N3 Fe1 O1 142.0(5) . . . . ?
C12 N3 Fe1 N2 -15.1(4) . . . . ?
C13 N3 Fe1 N2 107.2(5) . . . . ?
C6 N3 Fe1 N2 -133.7(5) . . . . ?
C12 N3 Fe1 N1 81.8(5) . . . . ?
C13 N3 Fe1 N1 -155.9(5) . . . . ?
C6 N3 Fe1 N1 -36.8(5) . . . . ?
C12 N3 Fe1 Fe2 -106.3(14) . . . 2_655 ?
C13 N3 Fe1 Fe2 16.1(18) . . . 2_655 ?
C6 N3 Fe1 Fe2 135.1(13) . . . 2_655 ?
C12 N3 Fe1 Fe2 -179.2(4) . . . . ?
C13 N3 Fe1 Fe2 -56.8(5) . . . . ?
C6 N3 Fe1 Fe2 62.2(5) . . . . ?
Fe1 O3 Fe2 O4 -55.7(3) . . . 2_655 ?
Fe1 O3 Fe2 O2 37.8(3) . . . . ?
Fe1 O3 Fe2 N6 166.5(7) . . . . ?
Fe1 O3 Fe2 N5 119.6(3) . . . . ?
Fe1 O3 Fe2 N4 -148.7(3) . . . . ?
Fe1 O3 Fe2 Fe2 15.8(3) . . . 2_655 ?
C36 O2 Fe2 O4 -129.31(16) . . . 2_655 ?
Fe2 O2 Fe2 O4 50.69(16) 2_655 . . 2_655 ?
C36 O2 Fe2 O3 131.82(15) . . . . ?
Fe2 O2 Fe2 O3 -48.18(15) 2_655 . . . ?
C36 O2 Fe2 N6 -33.38(19) . . . . ?
Fe2 O2 Fe2 N6 146.62(19) 2_655 . . . ?
C36 O2 Fe2 N5 44.29(17) . . . . ?
Fe2 O2 Fe2 N5 -135.71(17) 2_655 . . . ?
C36 O2 Fe2 N4 -27.2(6) . . . . ?
Fe2 O2 Fe2 N4 152.8(6) 2_655 . . . ?
C36 O2 Fe2 Fe1 148.65(2) . . . . ?
Fe2 O2 Fe2 Fe1 -31.35(2) 2_655 . . . ?
C36 O2 Fe2 Fe2 180.0 . . . 2_655 ?
C27 N6 Fe2 O4 -51.2(6) . . . 2_655 ?
C28 N6 Fe2 O4 -169.8(6) . . . 2_655 ?
C34 N6 Fe2 O4 69.0(6) . . . 2_655 ?
C27 N6 Fe2 O3 86.9(9) . . . . ?
C28 N6 Fe2 O3 -31.7(12) . . . . ?
C34 N6 Fe2 O3 -152.8(7) . . . . ?
C27 N6 Fe2 O2 -142.5(5) . . . . ?
C28 N6 Fe2 O2 99.0(6) . . . . ?
C34 N6 Fe2 O2 -22.2(6) . . . . ?
C27 N6 Fe2 N5 135.2(6) . . . . ?
C28 N6 Fe2 N5 16.6(6) . . . . ?
C34 N6 Fe2 N5 -104.5(6) . . . . ?
C27 N6 Fe2 N4 39.6(5) . . . . ?
C28 N6 Fe2 N4 -79.0(7) . . . . ?
C34 N6 Fe2 N4 159.9(6) . . . . ?
C27 N6 Fe2 Fe1 -131.1(10) . . . . ?
C28 N6 Fe2 Fe1 110.4(11) . . . . ?
C34 N6 Fe2 Fe1 -10.8(15) . . . . ?
C27 N6 Fe2 Fe2 -125.0(5) . . . 2_655 ?
C28 N6 Fe2 Fe2 116.4(6) . . . 2_655 ?
C34 N6 Fe2 Fe2 -4.8(6) . . . 2_655 ?
C33 N5 Fe2 O4 117.1(15) . . . 2_655 ?
C29 N5 Fe2 O4 -42.4(19) . . . 2_655 ?
C33 N5 Fe2 O3 -32.0(7) . . . . ?
C29 N5 Fe2 O3 168.5(7) . . . . ?
C33 N5 Fe2 O2 72.1(7) . . . . ?
C29 N5 Fe2 O2 -87.4(6) . . . . ?
C33 N5 Fe2 N6 162.1(7) . . . . ?
C29 N5 Fe2 N6 2.6(6) . . . . ?
C33 N5 Fe2 N4 -125.5(7) . . . . ?
C29 N5 Fe2 N4 74.9(7) . . . . ?
C33 N5 Fe2 Fe1 -7.4(7) . . . . ?
C29 N5 Fe2 Fe1 -166.9(6) . . . . ?
C33 N5 Fe2 Fe2 51.0(7) . . . 2_655 ?
C29 N5 Fe2 Fe2 -108.5(6) . . . 2_655 ?
C22 N4 Fe2 O4 -106.3(8) . . . 2_655 ?
C26 N4 Fe2 O4 69.3(7) . . . 2_655 ?
C22 N4 Fe2 O3 -7.8(8) . . . . ?
C26 N4 Fe2 O3 167.8(7) . . . . ?
C22 N4 Fe2 O2 151.8(7) . . . . ?
C26 N4 Fe2 O2 -32.6(11) . . . . ?
C22 N4 Fe2 N6 158.3(9) . . . . ?
C26 N4 Fe2 N6 -26.1(7) . . . . ?
C22 N4 Fe2 N5 81.8(8) . . . . ?
C26 N4 Fe2 N5 -102.6(7) . . . . ?
C22 N4 Fe2 Fe1 -23.6(9) . . . . ?
C26 N4 Fe2 Fe1 152.0(6) . . . . ?
C22 N4 Fe2 Fe2 -85.8(11) . . . 2_655 ?
C26 N4 Fe2 Fe2 89.8(10) . . . 2_655 ?
O4 Fe1 Fe2 O4 -90.24(16) . . . 2_655 ?
O3 Fe1 Fe2 O4 124.4(4) . . . 2_655 ?
O1 Fe1 Fe2 O4 13.59(19) . . . 2_655 ?
N2 Fe1 Fe2 O4 -27.4(6) . . . 2_655 ?
N1 Fe1 Fe2 O4 176.9(3) . . . 2_655 ?
N3 Fe1 Fe2 O4 98.5(2) . . . 2_655 ?
Fe2 Fe1 Fe2 O4 -74.43(17) 2_655 . . 2_655 ?
O4 Fe1 Fe2 O3 145.3(4) . . . . ?
O1 Fe1 Fe2 O3 -110.9(3) . . . . ?
N2 Fe1 Fe2 O3 -151.8(7) . . . . ?
N1 Fe1 Fe2 O3 52.4(4) . . . . ?
N3 Fe1 Fe2 O3 -26.0(4) . . . . ?
Fe2 Fe1 Fe2 O3 161.1(3) 2_655 . . . ?
O4 Fe1 Fe2 O2 2.34(18) . . . . ?
O3 Fe1 Fe2 O2 -143.0(3) . . . . ?
O1 Fe1 Fe2 O2 106.16(12) . . . . ?
N2 Fe1 Fe2 O2 65.2(6) . . . . ?
N1 Fe1 Fe2 O2 -90.5(2) . . . . ?
N3 Fe1 Fe2 O2 -168.97(19) . . . . ?
Fe2 Fe1 Fe2 O2 18.14(9) 2_655 . . . ?
O4 Fe1 Fe2 N6 -9.2(11) . . . . ?
O3 Fe1 Fe2 N6 -154.5(12) . . . . ?
O1 Fe1 Fe2 N6 94.6(11) . . . . ?
N2 Fe1 Fe2 N6 53.7(13) . . . . ?
N1 Fe1 Fe2 N6 -102.1(11) . . . . ?
N3 Fe1 Fe2 N6 179.5(11) . . . . ?
Fe2 Fe1 Fe2 N6 6.6(11) 2_655 . . . ?
O4 Fe1 Fe2 N5 82.2(2) . . . . ?
O3 Fe1 Fe2 N5 -63.1(4) . . . . ?
O1 Fe1 Fe2 N5 -173.9(2) . . . . ?
N2 Fe1 Fe2 N5 145.1(6) . . . . ?
N1 Fe1 Fe2 N5 -10.6(3) . . . . ?
N3 Fe1 Fe2 N5 -89.1(2) . . . . ?
Fe2 Fe1 Fe2 N5 98.05(19) 2_655 . . . ?
O4 Fe1 Fe2 N4 -179.1(3) . . . . ?
O3 Fe1 Fe2 N4 35.5(4) . . . . ?
O1 Fe1 Fe2 N4 -75.3(2) . . . . ?
N2 Fe1 Fe2 N4 -116.3(6) . . . . ?
N1 Fe1 Fe2 N4 88.0(3) . . . . ?
N3 Fe1 Fe2 N4 9.5(3) . . . . ?
Fe2 Fe1 Fe2 N4 -163.3(2) 2_655 . . . ?
O4 Fe1 Fe2 Fe2 -15.80(16) . . . 2_655 ?
O3 Fe1 Fe2 Fe2 -161.1(3) . . . 2_655 ?
O1 Fe1 Fe2 Fe2 88.02(9) . . . 2_655 ?
N2 Fe1 Fe2 Fe2 47.1(6) . . . 2_655 ?
N1 Fe1 Fe2 Fe2 -108.7(2) . . . 2_655 ?
N3 Fe1 Fe2 Fe2 172.89(17) . . . 2_655 ?
